data_7116243
loop_
_publ_author_name
'Reyes-Guti\'errez, Paul E'
'Jir\'asek, Michael'
'Severa, Luk\'a\<s'
'Novotn\'a, Pavl\'ina'
'Koval, Du\<san'
'S\'azelov\'a, Petra'
'V\'avra, Jan'
'Meyer, Andreas'
'C\'isa\<rov\'a, Ivana'
'\<Saman, David'
'Pohl, Radek'
'\<St\<ep\'anek, Petr'
'Slav\'i\<cek, Petr'
'Coe, Benjamin J.'
'H\'ajek, Miroslav'
'Ka\<si\<cka, V\'aclav'
'Urbanov\'a, Marie'
'Tepl\'y, Filip'

_publ_section_title
;
 Functional helquats: helical cationic dyes with marked, switchable
 chiroptical properties in the visible region.
;
_journal_issue 9
_journal_name_full 'Chemical communications (Cambridge, England)'
_journal_page_first 1583
_journal_page_last 1586
_journal_paper_doi 10.1039/c4cc08967g
_journal_volume 51
_journal_year 2015
_chemical_absolute_configuration ad
_chemical_compound_source 'synthesized by the authors'
_chemical_formula_moiety 'C24 H26 N2, 2(Br)'
_chemical_formula_sum 'C24 H26 Br2 N2'
_chemical_formula_weight 502.29
_chemical_name_systematic
; 
 ? 
;
_space_group_IT_number 18
_space_group_name_Hall 'P 2 2ab'
_symmetry_cell_setting orthorhombic
_symmetry_space_group_name_Hall 'P 2 2ab'
_symmetry_space_group_name_H-M 'P 21 21 2'
_atom_sites_solution_hydrogens geom
_atom_sites_solution_primary direct
_atom_sites_solution_secondary difmap
_audit_creation_method SHELXL-97
_audit_update_record
;
2014-05-20 deposited with the CCDC.
2014-12-15 downloaded from the CCDC.
;
_cell_angle_alpha 90.00
_cell_angle_beta 90.00
_cell_angle_gamma 90.00
_cell_formula_units_Z 6
_cell_length_a 27.6754(9)
_cell_length_b 10.0575(3)
_cell_length_c 14.6734(6)
_cell_measurement_reflns_used 4212
_cell_measurement_temperature 150(2)
_cell_measurement_theta_max 22.5133
_cell_measurement_theta_min 2.5631
_cell_volume 4084.3(2)
_computing_cell_refinement 'SAINT V8.27B (Bruker AXS Inc., 2012)'
_computing_data_collection 'Bruker Instrument Service v2012.12.0.0'
_computing_data_reduction 'SAINT V8.27B (Bruker AXS Inc., 2012)'
_computing_structure_refinement 'SHELXL-97 (Sheldrick, 2008)'
_computing_structure_solution 'SHELXS-97 (Sheldrick, 2008)'
_diffrn_ambient_temperature 150(2)
_diffrn_measured_fraction_theta_full 1.000
_diffrn_measured_fraction_theta_max 1.000
_diffrn_measurement_device_type 'Bruker APEX-II CCD'
_diffrn_measurement_method '\f and \w scans'
_diffrn_radiation_monochromator graphit
_diffrn_radiation_source 'fine-focus sealed tube'
_diffrn_radiation_type MoK\a
_diffrn_radiation_wavelength 0.71073
_diffrn_reflns_av_R_equivalents 0.0490
_diffrn_reflns_av_sigmaI/netI 0.0818
_diffrn_reflns_limit_h_max 32
_diffrn_reflns_limit_h_min -34
_diffrn_reflns_limit_k_max 11
_diffrn_reflns_limit_k_min -12
_diffrn_reflns_limit_l_max 13
_diffrn_reflns_limit_l_min -18
_diffrn_reflns_number 20906
_diffrn_reflns_theta_full 26.00
_diffrn_reflns_theta_max 26.00
_diffrn_reflns_theta_min 1.39
_diffrn_standards_number 0
_exptl_absorpt_coefficient_mu 2.987
_exptl_absorpt_correction_T_max 0.7918
_exptl_absorpt_correction_T_min 0.2919
_exptl_absorpt_correction_type numerical
_exptl_absorpt_process_details 'SADABS V2012/1 (Bruker AXS Inc.)'
_exptl_crystal_colour colourless
_exptl_crystal_density_diffrn 1.225
_exptl_crystal_density_method 'not measured'
_exptl_crystal_description plate_needle
_exptl_crystal_F_000 1524
_exptl_crystal_size_max 0.55
_exptl_crystal_size_mid 0.19
_exptl_crystal_size_min 0.08
_platon_squeeze_details
;
Mix of disordered solvents (toluene, acetonitrile) were removed.
;
_refine_diff_density_max 0.645
_refine_diff_density_min -0.468
_refine_diff_density_rms 0.070
_refine_ls_abs_structure_details 'Flack H D (1983), Acta Cryst. A39, 876-881'
_refine_ls_abs_structure_Flack -0.006(8)
_refine_ls_extinction_method none
_refine_ls_goodness_of_fit_ref 0.936
_refine_ls_hydrogen_treatment constr
_refine_ls_matrix_type full
_refine_ls_number_parameters 382
_refine_ls_number_reflns 8032
_refine_ls_number_restraints 6
_refine_ls_restrained_S_all 0.936
_refine_ls_R_factor_all 0.0611
_refine_ls_R_factor_gt 0.0409
_refine_ls_shift/su_max 0.001
_refine_ls_shift/su_mean 0.000
_refine_ls_structure_factor_coef Fsqd
_refine_ls_weighting_details 'calc w=1/[\s^2^(Fo^2^)+(0.0326P)^2^+0.0000P] where P=(Fo^2^+2Fc^2^)/3'
_refine_ls_weighting_scheme calc
_refine_ls_wR_factor_gt 0.0732
_refine_ls_wR_factor_ref 0.0772
_reflns_number_gt 6052
_reflns_number_total 8032
_reflns_threshold_expression I>2\s(I)
_cod_data_source_file c4cc08967g2.cif
_cod_data_source_block ls808_teply_uochb_sqd
_cod_depositor_comments 'Adding full bibliography for 7116236--7116249.cif.'
_cod_database_code 7116243

loop_
_symmetry_equiv_pos_as_xyz
'x, y, z'
'x+1/2, -y+1/2, -z'
'-x+1/2, y+1/2, -z'
'-x, -y, z'

loop_
_atom_site_label
_atom_site_type_symbol
_atom_site_fract_x
_atom_site_fract_y
_atom_site_fract_z
_atom_site_U_iso_or_equiv
_atom_site_adp_type
_atom_site_occupancy
_atom_site_symmetry_multiplicity
_atom_site_calc_flag
_atom_site_refinement_flags
Br1 Br 0.814934(16) 0.67103(4) 0.11891(3) 0.03011(12) Uani 1 1 d .
Br2 Br 0.811485(17) 0.89214(4) 0.72647(3) 0.03190(12) Uani 1 1 d .
Br3 Br 0.570996(16) 0.86303(4) 0.95399(4) 0.04100(15) Uani 1 1 d .
C11 C 0.55559(13) 0.5028(4) 0.9437(4) 0.0237(11) Uani 1 1 d .
H11 H 0.5523 0.5955 0.9331 0.028 Uiso 1 1 calc R
C12 C 0.57316(16) 0.4590(4) 1.0267(4) 0.0284(11) Uani 1 1 d .
C13 C 0.58043(17) 0.3247(4) 1.0384(4) 0.0391(13) Uani 1 1 d .
H13 H 0.5932 0.2919 1.0941 0.047 Uiso 1 1 calc R
C14 C 0.56912(17) 0.2378(4) 0.9686(4) 0.0384(14) Uani 1 1 d .
H14 H 0.5754 0.1456 0.9760 0.046 Uiso 1 1 calc R
N15 N 0.54969(12) 0.2810(3) 0.8915(3) 0.0204(9) Uani 1 1 d .
C16 C 0.53577(14) 0.1817(4) 0.8204(3) 0.0228(10) Uani 1 1 d .
H16A H 0.5030 0.2026 0.7976 0.027 Uiso 1 1 calc R
H16B H 0.5349 0.0919 0.8479 0.027 Uiso 1 1 calc R
C17 C 0.57073(15) 0.1820(4) 0.7418(3) 0.0275(11) Uani 1 1 d .
H17A H 0.5566 0.1305 0.6909 0.033 Uiso 1 1 calc R
H17B H 0.6008 0.1367 0.7609 0.033 Uiso 1 1 calc R
C18 C 0.58343(14) 0.3226(4) 0.7074(3) 0.0272(11) Uani 1 1 d .
H18A H 0.6085 0.3616 0.7475 0.033 Uiso 1 1 calc R
H18B H 0.5970 0.3162 0.6452 0.033 Uiso 1 1 calc R
C19 C 0.54006(13) 0.4129(3) 0.7059(3) 0.0175(10) Uani 1 1 d .
C21 C 0.71654(13) 0.0254(4) 0.2489(3) 0.0217(11) Uani 1 1 d .
H21 H 0.7220 0.1185 0.2518 0.026 Uiso 1 1 calc R
C22 C 0.67745(15) -0.0228(4) 0.1984(3) 0.0292(12) Uani 1 1 d .
C23 C 0.67002(15) -0.1590(4) 0.1985(4) 0.0341(13) Uani 1 1 d .
H23 H 0.6436 -0.1954 0.1656 0.041 Uiso 1 1 calc R
C24 C 0.70007(15) -0.2406(4) 0.2451(3) 0.0284(12) Uani 1 1 d .
H24 H 0.6940 -0.3336 0.2447 0.034 Uiso 1 1 calc R
N25 N 0.73838(11) -0.1937(3) 0.2920(2) 0.0186(8) Uani 1 1 d .
C26 C 0.77049(16) -0.2891(4) 0.3392(3) 0.0298(12) Uani 1 1 d .
H26A H 0.8046 -0.2671 0.3252 0.036 Uiso 1 1 calc R
H26B H 0.7640 -0.3799 0.3163 0.036 Uiso 1 1 calc R
C27 C 0.76297(17) -0.2859(4) 0.4417(4) 0.0352(13) Uani 1 1 d .
H27A H 0.7896 -0.3347 0.4717 0.042 Uiso 1 1 calc R
H27B H 0.7324 -0.3319 0.4567 0.042 Uiso 1 1 calc R
C28 C 0.76111(14) -0.1412(4) 0.4796(3) 0.0289(11) Uani 1 1 d .
H28A H 0.7285 -0.1038 0.4694 0.035 Uiso 1 1 calc R
H28B H 0.7670 -0.1429 0.5462 0.035 Uiso 1 1 calc R
C29 C 0.79797(13) -0.0535(3) 0.4348(3) 0.0182(10) Uani 1 1 d .
C110 C 0.51988(13) 0.4573(4) 0.6265(4) 0.0256(11) Uani 1 1 d .
H110 H 0.5332 0.4295 0.5700 0.031 Uiso 1 1 calc R
C111 C 0.52014(13) 0.4560(3) 0.7894(3) 0.0173(10) Uani 1 1 d U
C112 C 0.54289(13) 0.4151(3) 0.8764(3) 0.0176(10) Uani 1 1 d .
C113 C 0.58281(18) 0.5566(4) 1.1027(4) 0.0484(15) Uani 1 1 d .
H11A H 0.5534 0.5688 1.1388 0.073 Uiso 1 1 calc R
H11B H 0.5927 0.6421 1.0767 0.073 Uiso 1 1 calc R
H11C H 0.6086 0.5223 1.1419 0.073 Uiso 1 1 calc R
C210 C 0.83802(14) -0.0056(4) 0.4822(3) 0.0237(11) Uani 1 1 d .
H210 H 0.8432 -0.0328 0.5435 0.028 Uiso 1 1 calc R
C211 C 0.86997(14) 0.0797(3) 0.4420(3) 0.0223(10) Uani 1 1 d .
H211 H 0.8969 0.1103 0.4761 0.027 Uiso 1 1 calc R
C212 C 0.86422(13) 0.1233(4) 0.3524(3) 0.0194(10) Uani 1 1 d .
C213 C 0.89884(14) 0.2176(3) 0.3077(3) 0.0225(11) Uani 1 1 d .
H21A H 0.9084 0.1814 0.2476 0.027 Uiso 1 1 calc R
H21B H 0.9283 0.2252 0.3456 0.027 Uiso 1 1 calc R
C214 C 0.87648(14) 0.3580(3) 0.2944(3) 0.0271(11) Uani 1 1 d .
H21C H 0.8790 0.4081 0.3523 0.033 Uiso 1 1 calc R
H21D H 0.8953 0.4067 0.2477 0.033 Uiso 1 1 calc R
C215 C 0.82382(13) 0.3529(3) 0.2651(3) 0.0230(10) Uani 1 1 d .
H21E H 0.8035 0.3277 0.3178 0.028 Uiso 1 1 calc R
H21F H 0.8135 0.4422 0.2443 0.028 Uiso 1 1 calc R
N216 N 0.81651(12) 0.2549(3) 0.1898(2) 0.0184(8) Uani 1 1 d .
C217 C 0.81025(15) 0.2997(4) 0.1051(3) 0.0286(11) Uani 1 1 d .
H217 H 0.8115 0.3927 0.0939 0.034 Uiso 1 1 calc R
C218 C 0.80206(15) 0.2140(4) 0.0337(3) 0.0251(11) Uani 1 1 d .
H218 H 0.7958 0.2483 -0.0255 0.030 Uiso 1 1 calc R
C219 C 0.80293(13) 0.0776(4) 0.0478(3) 0.0185(10) Uani 1 1 d .
C220 C 0.81215(14) 0.0343(3) 0.1347(3) 0.0188(10) Uani 1 1 d .
H220 H 0.8150 -0.0585 0.1454 0.023 Uiso 1 1 calc R
C221 C 0.81744(13) 0.1202(3) 0.2070(3) 0.0138(8) Uani 1 1 d .
C222 C 0.82366(13) 0.0778(3) 0.3030(3) 0.0160(10) Uani 1 1 d .
C223 C 0.79072(13) -0.0125(3) 0.3439(3) 0.0172(10) Uani 1 1 d .
C224 C 0.74737(14) -0.0600(4) 0.2946(3) 0.0176(10) Uani 1 1 d .
C226 C 0.79405(15) -0.0176(4) -0.0284(3) 0.0276(11) Uani 1 1 d .
H22A H 0.8180 -0.0030 -0.0766 0.041 Uiso 1 1 calc R
H22B H 0.7615 -0.0033 -0.0530 0.041 Uiso 1 1 calc R
H22C H 0.7968 -0.1089 -0.0057 0.041 Uiso 1 1 calc R
C227 C 0.64647(15) 0.0697(4) 0.1447(4) 0.0434(15) Uani 1 1 d .
H22D H 0.6597 0.0792 0.0831 0.065 Uiso 1 1 calc R
H22E H 0.6458 0.1568 0.1746 0.065 Uiso 1 1 calc R
H22F H 0.6136 0.0340 0.1411 0.065 Uiso 1 1 calc R

loop_
_atom_site_aniso_label
_atom_site_aniso_U_11
_atom_site_aniso_U_22
_atom_site_aniso_U_33
_atom_site_aniso_U_23
_atom_site_aniso_U_13
_atom_site_aniso_U_12
Br1 0.0392(3) 0.01554(19) 0.0356(3) 0.0005(2) -0.0017(3) -0.0031(2)
Br2 0.0473(3) 0.0246(2) 0.0238(3) 0.0001(2) 0.0002(3) 0.0021(2)
Br3 0.0377(3) 0.0202(2) 0.0651(4) 0.0032(2) -0.0061(3) -0.0002(2)
C11 0.016(2) 0.016(2) 0.039(3) 0.005(2) -0.002(2) 0.0053(17)
C12 0.028(2) 0.028(2) 0.030(3) -0.005(2) -0.002(3) 0.007(2)
C13 0.051(3) 0.043(3) 0.024(3) 0.004(3) -0.013(3) 0.016(3)
C14 0.045(3) 0.020(2) 0.050(4) 0.005(3) -0.006(3) 0.017(2)
N15 0.0269(19) 0.0103(15) 0.024(2) -0.0015(17) -0.0031(19) 0.0072(14)
C16 0.030(2) 0.0117(19) 0.027(3) 0.000(2) -0.005(2) 0.0000(19)
C17 0.028(2) 0.0126(19) 0.042(3) -0.005(2) -0.002(2) 0.0081(19)
C18 0.024(2) 0.019(2) 0.038(3) -0.002(2) 0.010(2) 0.0063(19)
C19 0.021(2) 0.0073(18) 0.025(3) -0.0032(19) -0.001(2) -0.0028(16)
C21 0.022(2) 0.0122(19) 0.030(3) -0.0021(19) -0.002(2) -0.0065(18)
C22 0.024(2) 0.028(2) 0.036(3) -0.002(2) -0.005(2) 0.002(2)
C23 0.026(2) 0.025(2) 0.050(4) -0.007(2) -0.010(2) -0.004(2)
C24 0.031(3) 0.023(2) 0.031(3) -0.013(2) 0.004(2) -0.010(2)
N25 0.0232(18) 0.0127(16) 0.020(2) -0.0024(16) 0.0003(17) -0.0032(15)
C26 0.034(3) 0.015(2) 0.040(4) 0.005(2) 0.003(2) 0.001(2)
C27 0.038(3) 0.029(2) 0.039(4) 0.010(3) 0.006(3) -0.011(2)
C28 0.030(2) 0.036(2) 0.020(3) 0.010(2) 0.004(2) -0.009(2)
C29 0.022(2) 0.0178(19) 0.015(3) -0.0013(19) 0.000(2) 0.0014(17)
C110 0.026(2) 0.019(2) 0.033(3) -0.001(2) 0.001(2) -0.0022(18)
C111 0.0183(19) 0.0049(16) 0.029(3) -0.0018(18) -0.001(2) -0.0046(15)
C112 0.013(2) 0.0117(19) 0.028(3) 0.003(2) -0.003(2) 0.0027(16)
C113 0.067(3) 0.040(3) 0.039(4) -0.010(3) -0.022(3) 0.004(3)
C210 0.032(2) 0.023(2) 0.016(3) 0.002(2) 0.002(2) 0.001(2)
C211 0.026(2) 0.017(2) 0.024(3) -0.008(2) -0.004(2) 0.0017(18)
C212 0.024(2) 0.0070(18) 0.027(3) -0.0042(19) 0.003(2) 0.0006(18)
C213 0.030(2) 0.018(2) 0.019(3) -0.002(2) 0.004(2) -0.0039(18)
C214 0.040(2) 0.0123(19) 0.029(3) 0.002(2) -0.003(2) -0.007(2)
C215 0.028(2) 0.0114(18) 0.029(3) -0.0029(19) 0.002(2) 0.0011(18)
N216 0.0214(18) 0.0073(14) 0.026(2) 0.0006(15) -0.001(2) 0.0020(16)
C217 0.030(2) 0.0145(19) 0.042(3) 0.010(2) -0.006(3) 0.001(2)
C218 0.035(3) 0.020(2) 0.020(3) 0.009(2) -0.006(2) -0.0048(19)
C219 0.016(2) 0.026(2) 0.013(3) -0.0019(19) -0.002(2) 0.0008(17)
C220 0.018(2) 0.0099(17) 0.028(3) 0.0005(18) -0.009(2) -0.0036(19)
C221 0.0128(18) 0.0128(17) 0.016(2) 0.0038(17) -0.0038(19) -0.0022(18)
C222 0.020(2) 0.0092(18) 0.018(3) -0.0025(17) -0.0016(19) 0.0034(16)
C223 0.015(2) 0.0101(18) 0.026(3) -0.0033(19) -0.003(2) 0.0023(17)
C224 0.021(2) 0.015(2) 0.016(3) 0.0056(19) 0.003(2) 0.0010(17)
C226 0.039(3) 0.020(2) 0.024(3) -0.001(2) -0.009(2) -0.0049(19)
C227 0.041(3) 0.035(3) 0.054(4) -0.001(3) -0.027(3) -0.001(2)

loop_
_atom_type_symbol
_atom_type_description
_atom_type_scat_dispersion_real
_atom_type_scat_dispersion_imag
_atom_type_scat_source
C C 0.0033 0.0016 'International Tables Vol C Tables 4.2.6.8 and 6.1.1.4'
H H 0.0000 0.0000 'International Tables Vol C Tables 4.2.6.8 and 6.1.1.4'
N N 0.0061 0.0033 'International Tables Vol C Tables 4.2.6.8 and 6.1.1.4'
Br Br -0.2901 2.4595 'International Tables Vol C Tables 4.2.6.8 and 6.1.1.4'

loop_
_geom_angle_atom_site_label_1
_geom_angle_atom_site_label_2
_geom_angle_atom_site_label_3
_geom_angle
_geom_angle_site_symmetry_1
_geom_angle_site_symmetry_3
C112 C11 C12 121.3(4) . .
C112 C11 H11 119.3 . .
C12 C11 H11 119.3 . .
C13 C12 C11 118.2(4) . .
C13 C12 C113 121.4(5) . .
C11 C12 C113 120.4(4) . .
C12 C13 C14 119.7(5) . .
C12 C13 H13 120.1 . .
C14 C13 H13 120.1 . .
N15 C14 C13 121.1(4) . .
N15 C14 H14 119.4 . .
C13 C14 H14 119.4 . .
C14 N15 C112 120.8(4) . .
C14 N15 C16 118.8(3) . .
C112 N15 C16 120.4(4) . .
N15 C16 C17 111.6(3) . .
N15 C16 H16A 109.3 . .
C17 C16 H16A 109.3 . .
N15 C16 H16B 109.3 . .
C17 C16 H16B 109.3 . .
H16A C16 H16B 108.0 . .
C16 C17 C18 113.5(3) . .
C16 C17 H17A 108.9 . .
C18 C17 H17A 108.9 . .
C16 C17 H17B 108.9 . .
C18 C17 H17B 108.9 . .
H17A C17 H17B 107.7 . .
C19 C18 C17 112.1(3) . .
C19 C18 H18A 109.2 . .
C17 C18 H18A 109.2 . .
C19 C18 H18B 109.2 . .
C17 C18 H18B 109.2 . .
H18A C18 H18B 107.9 . .
C110 C19 C111 118.6(4) . .
C110 C19 C18 122.4(4) . .
C111 C19 C18 119.0(4) . .
C224 C21 C22 121.3(3) . .
C224 C21 H21 119.4 . .
C22 C21 H21 119.4 . .
C23 C22 C21 117.2(4) . .
C23 C22 C227 122.2(4) . .
C21 C22 C227 120.6(4) . .
C24 C23 C22 120.6(4) . .
C24 C23 H23 119.7 . .
C22 C23 H23 119.7 . .
N25 C24 C23 121.9(4) . .
N25 C24 H24 119.1 . .
C23 C24 H24 119.1 . .
C24 N25 C224 120.0(4) . .
C24 N25 C26 118.9(3) . .
C224 N25 C26 121.0(3) . .
N25 C26 C27 111.5(4) . .
N25 C26 H26A 109.3 . .
C27 C26 H26A 109.3 . .
N25 C26 H26B 109.3 . .
C27 C26 H26B 109.3 . .
H26A C26 H26B 108.0 . .
C26 C27 C28 112.2(4) . .
C26 C27 H27A 109.2 . .
C28 C27 H27A 109.2 . .
C26 C27 H27B 109.2 . .
C28 C27 H27B 109.2 . .
H27A C27 H27B 107.9 . .
C29 C28 C27 111.7(3) . .
C29 C28 H28A 109.3 . .
C27 C28 H28A 109.3 . .
C29 C28 H28B 109.3 . .
C27 C28 H28B 109.3 . .
H28A C28 H28B 107.9 . .
C210 C29 C223 119.0(4) . .
C210 C29 C28 121.6(4) . .
C223 C29 C28 119.3(4) . .
C19 C110 C110 121.5(3) . 4_665
C19 C110 H110 119.2 . .
C110 C110 H110 119.2 4_665 .
C19 C111 C111 119.8(2) . 4_665
C19 C111 C112 119.8(3) . .
C111 C111 C112 120.4(2) 4_665 .
C11 C112 N15 118.6(4) . .
C11 C112 C111 123.4(3) . .
N15 C112 C111 117.9(4) . .
C12 C113 H11A 109.5 . .
C12 C113 H11B 109.5 . .
H11A C113 H11B 109.5 . .
C12 C113 H11C 109.5 . .
H11A C113 H11C 109.5 . .
H11B C113 H11C 109.5 . .
C211 C210 C29 121.0(4) . .
C211 C210 H210 119.5 . .
C29 C210 H210 119.5 . .
C210 C211 C212 122.1(4) . .
C210 C211 H211 119.0 . .
C212 C211 H211 119.0 . .
C211 C212 C222 118.2(4) . .
C211 C212 C213 122.6(4) . .
C222 C212 C213 119.2(4) . .
C212 C213 C214 112.1(3) . .
C212 C213 H21A 109.2 . .
C214 C213 H21A 109.2 . .
C212 C213 H21B 109.2 . .
C214 C213 H21B 109.2 . .
H21A C213 H21B 107.9 . .
C215 C214 C213 112.7(3) . .
C215 C214 H21C 109.0 . .
C213 C214 H21C 109.0 . .
C215 C214 H21D 109.0 . .
C213 C214 H21D 109.0 . .
H21C C214 H21D 107.8 . .
N216 C215 C214 111.2(3) . .
N216 C215 H21E 109.4 . .
C214 C215 H21E 109.4 . .
N216 C215 H21F 109.4 . .
C214 C215 H21F 109.4 . .
H21E C215 H21F 108.0 . .
C217 N216 C221 120.3(3) . .
C217 N216 C215 118.9(3) . .
C221 N216 C215 120.8(3) . .
N216 C217 C218 121.3(3) . .
N216 C217 H217 119.3 . .
C218 C217 H217 119.3 . .
C217 C218 C219 120.2(4) . .
C217 C218 H218 119.9 . .
C219 C218 H218 119.9 . .
C220 C219 C218 117.1(4) . .
C220 C219 C226 121.6(3) . .
C218 C219 C226 121.3(4) . .
C219 C220 C221 122.5(3) . .
C219 C220 H220 118.8 . .
C221 C220 H220 118.8 . .
C220 C221 N216 118.4(4) . .
C220 C221 C222 124.4(3) . .
N216 C221 C222 117.3(3) . .
C212 C222 C223 120.0(4) . .
C212 C222 C221 119.2(3) . .
C223 C222 C221 120.8(3) . .
C29 C223 C222 119.7(4) . .
C29 C223 C224 118.9(4) . .
C222 C223 C224 121.3(4) . .
N25 C224 C21 119.0(4) . .
N25 C224 C223 118.5(3) . .
C21 C224 C223 122.5(3) . .
C219 C226 H22A 109.5 . .
C219 C226 H22B 109.5 . .
H22A C226 H22B 109.5 . .
C219 C226 H22C 109.5 . .
H22A C226 H22C 109.5 . .
H22B C226 H22C 109.5 . .
C22 C227 H22D 109.5 . .
C22 C227 H22E 109.5 . .
H22D C227 H22E 109.5 . .
C22 C227 H22F 109.5 . .
H22D C227 H22F 109.5 . .
H22E C227 H22F 109.5 . .

loop_
_geom_bond_atom_site_label_1
_geom_bond_atom_site_label_2
_geom_bond_distance
_geom_bond_site_symmetry_2
C11 C112 1.370(6) .
C11 C12 1.384(6) .
C11 H11 0.9500 .
C12 C13 1.376(6) .
C12 C113 1.509(6) .
C13 C14 1.382(6) .
C13 H13 0.9500 .
C14 N15 1.326(6) .
C14 H14 0.9500 .
N15 C112 1.380(4) .
N15 C16 1.495(5) .
C16 C17 1.505(6) .
C16 H16A 0.9900 .
C16 H16B 0.9900 .
C17 C18 1.542(5) .
C17 H17A 0.9900 .
C17 H17B 0.9900 .
C18 C19 1.505(5) .
C18 H18A 0.9900 .
C18 H18B 0.9900 .
C19 C110 1.367(6) .
C19 C111 1.411(6) .
C21 C224 1.384(5) .
C21 C22 1.398(6) .
C21 H21 0.9500 .
C22 C23 1.385(6) .
C22 C227 1.491(6) .
C23 C24 1.354(6) .
C23 H23 0.9500 .
C24 N25 1.350(5) .
C24 H24 0.9500 .
N25 C224 1.368(4) .
N25 C26 1.480(5) .
C26 C27 1.519(6) .
C26 H26A 0.9900 .
C26 H26B 0.9900 .
C27 C28 1.560(6) .
C27 H27A 0.9900 .
C27 H27B 0.9900 .
C28 C29 1.500(5) .
C28 H28A 0.9900 .
C28 H28B 0.9900 .
C29 C210 1.394(5) .
C29 C223 1.410(6) .
C110 C110 1.396(7) 4_665
C110 H110 0.9500 .
C111 C111 1.424(7) 4_665
C111 C112 1.482(6) .
C113 H11A 0.9800 .
C113 H11B 0.9800 .
C113 H11C 0.9800 .
C210 C211 1.366(5) .
C210 H210 0.9500 .
C211 C212 1.394(6) .
C211 H211 0.9500 .
C212 C222 1.413(5) .
C212 C213 1.500(5) .
C213 C214 1.554(5) .
C213 H21A 0.9900 .
C213 H21B 0.9900 .
C214 C215 1.520(5) .
C214 H21C 0.9900 .
C214 H21D 0.9900 .
C215 N216 1.493(5) .
C215 H21E 0.9900 .
C215 H21F 0.9900 .
N216 C217 1.334(5) .
N216 C221 1.378(4) .
C217 C218 1.376(6) .
C217 H217 0.9500 .
C218 C219 1.388(5) .
C218 H218 0.9500 .
C219 C220 1.370(6) .
C219 C226 1.493(6) .
C220 C221 1.376(5) .
C220 H220 0.9500 .
C221 C222 1.482(5) .
C222 C223 1.420(5) .
C223 C224 1.480(5) .
C226 H22A 0.9800 .
C226 H22B 0.9800 .
C226 H22C 0.9800 .
C227 H22D 0.9800 .
C227 H22E 0.9800 .
C227 H22F 0.9800 .

loop_
_geom_torsion_atom_site_label_1
_geom_torsion_atom_site_label_2
_geom_torsion_atom_site_label_3
_geom_torsion_atom_site_label_4
_geom_torsion
_geom_torsion_site_symmetry_1
_geom_torsion_site_symmetry_4
C112 C11 C12 C13 3.9(7) . .
C112 C11 C12 C113 -174.7(4) . .
C11 C12 C13 C14 -1.5(7) . .
C113 C12 C13 C14 177.1(5) . .
C12 C13 C14 N15 -2.5(8) . .
C13 C14 N15 C112 4.0(7) . .
C13 C14 N15 C16 -176.8(4) . .
C14 N15 C16 C17 -105.4(4) . .
C112 N15 C16 C17 73.8(5) . .
N15 C16 C17 C18 -46.3(5) . .
C16 C17 C18 C19 -40.0(5) . .
C17 C18 C19 C110 -111.3(4) . .
C17 C18 C19 C111 70.3(5) . .
C224 C21 C22 C23 2.0(7) . .
C224 C21 C22 C227 -176.0(4) . .
C21 C22 C23 C24 -0.8(7) . .
C227 C22 C23 C24 177.2(5) . .
C22 C23 C24 N25 -0.7(7) . .
C23 C24 N25 C224 0.9(7) . .
C23 C24 N25 C26 -178.3(4) . .
C24 N25 C26 C27 -106.2(4) . .
C224 N25 C26 C27 74.6(5) . .
N25 C26 C27 C28 -46.1(5) . .
C26 C27 C28 C29 -40.4(5) . .
C27 C28 C29 C210 -110.8(4) . .
C27 C28 C29 C223 72.7(5) . .
C111 C19 C110 C110 -0.6(6) . 4_665
C18 C19 C110 C110 -179.0(4) . 4_665
C110 C19 C111 C111 -0.1(6) . 4_665
C18 C19 C111 C111 178.4(4) . 4_665
C110 C19 C111 C112 -176.8(3) . .
C18 C19 C111 C112 1.7(5) . .
C12 C11 C112 N15 -2.5(6) . .
C12 C11 C112 C111 174.7(4) . .
C14 N15 C112 C11 -1.5(6) . .
C16 N15 C112 C11 179.3(4) . .
C14 N15 C112 C111 -178.9(4) . .
C16 N15 C112 C111 1.9(6) . .
C19 C111 C112 C11 128.3(4) . .
C111 C111 C112 C11 -48.3(6) 4_665 .
C19 C111 C112 N15 -54.4(5) . .
C111 C111 C112 N15 128.9(4) 4_665 .
C223 C29 C210 C211 0.0(5) . .
C28 C29 C210 C211 -176.5(3) . .
C29 C210 C211 C212 0.2(6) . .
C210 C211 C212 C222 0.6(5) . .
C210 C211 C212 C213 179.6(3) . .
C211 C212 C213 C214 -108.5(4) . .
C222 C212 C213 C214 70.5(5) . .
C212 C213 C214 C215 -40.0(5) . .
C213 C214 C215 N216 -46.5(5) . .
C214 C215 N216 C217 -104.3(4) . .
C214 C215 N216 C221 74.0(5) . .
C221 N216 C217 C218 3.5(7) . .
C215 N216 C217 C218 -178.2(4) . .
N216 C217 C218 C219 -3.7(7) . .
C217 C218 C219 C220 0.0(6) . .
C217 C218 C219 C226 179.9(4) . .
C218 C219 C220 C221 4.0(6) . .
C226 C219 C220 C221 -175.9(4) . .
C219 C220 C221 N216 -4.3(6) . .
C219 C220 C221 C222 175.1(4) . .
C217 N216 C221 C220 0.5(6) . .
C215 N216 C221 C220 -177.8(3) . .
C217 N216 C221 C222 -178.9(4) . .
C215 N216 C221 C222 2.8(5) . .
C211 C212 C222 C223 -1.5(5) . .
C213 C212 C222 C223 179.4(3) . .
C211 C212 C222 C221 -178.5(3) . .
C213 C212 C222 C221 2.4(5) . .
C220 C221 C222 C212 124.6(4) . .
N216 C221 C222 C212 -56.0(5) . .
C220 C221 C222 C223 -52.4(5) . .
N216 C221 C222 C223 127.0(4) . .
C210 C29 C223 C222 -1.0(5) . .
C28 C29 C223 C222 175.6(3) . .
C210 C29 C223 C224 -178.1(3) . .
C28 C29 C223 C224 -1.4(5) . .
C212 C222 C223 C29 1.8(5) . .
C221 C222 C223 C29 178.7(3) . .
C212 C222 C223 C224 178.8(3) . .
C221 C222 C223 C224 -4.3(5) . .
C24 N25 C224 C21 0.3(6) . .
C26 N25 C224 C21 179.5(4) . .
C24 N25 C224 C223 -177.8(4) . .
C26 N25 C224 C223 1.4(6) . .
C22 C21 C224 N25 -1.8(7) . .
C22 C21 C224 C223 176.2(4) . .
C29 C223 C224 N25 -52.7(5) . .
C222 C223 C224 N25 130.3(4) . .
C29 C223 C224 C21 129.3(4) . .
C222 C223 C224 C21 -47.7(6) . .

loop_
_platon_squeeze_void_nr
_platon_squeeze_void_average_x
_platon_squeeze_void_average_y
_platon_squeeze_void_average_z
_platon_squeeze_void_volume
_platon_squeeze_void_count_electrons
_platon_squeeze_void_content
1 -0.000 -0.032 0.633 519 151 ' '
2 0.500 -0.012 0.367 519 151 ' '
